data_4107446
loop_
_publ_author_name
'Zhihua Chen'
'Hiroyuki Morimoto'
'Shigeki Matsunaga'
'Masakatsu Shibasaki'

_publ_section_title
;
 A Bench-Stable Homodinuclear Ni2-Schiff Base Complex for Catalytic
 Asymmetric Synthesis of \a-Tetrasubstituted anti-\a,\b-Diamino Acid
 Surrogates
;
_journal_name_full 'Journal of the American Chemical Society'
_journal_page_first 2170
_journal_page_last 2171
_journal_paper_doi 10.1021/ja710398q
_journal_volume 130
_journal_year 2008
_chemical_formula_moiety 'C19 H28 N2 O6 '
_chemical_formula_sum 'C19 H28 N2 O6'
_chemical_formula_weight 380.44
_space_group_IT_number 19
_symmetry_cell_setting orthorhombic
_symmetry_Int_Tables_number 19
_symmetry_space_group_name_Hall 'P 2ac 2ab'
_symmetry_space_group_name_H-M 'P 21 21 21'
_cell_angle_alpha 90.0000
_cell_angle_beta 90.0000
_cell_angle_gamma 90.0000
_cell_formula_units_Z 4
_cell_length_a 8.9919(2)
_cell_length_b 11.0151(3)
_cell_length_c 20.8011(6)
_cell_measurement_reflns_used 19640
_cell_measurement_temperature 93.1
_cell_measurement_theta_max 27.4
_cell_measurement_theta_min 3.0
_cell_volume 2060.28(9)
_computing_cell_refinement PROCESS-AUTO
_computing_data_collection PROCESS-AUTO
_computing_data_reduction CrystalStructure
_computing_publication_material 'CrystalStructure 3.8'
_computing_structure_refinement CRYSTALS
_computing_structure_solution SIR2002
_diffrn_detector_area_resol_mean 10.00
_diffrn_measured_fraction_theta_full 0.998
_diffrn_measured_fraction_theta_max 0.998
_diffrn_measurement_device_type 'Rigaku RAXIS-RAPID'
_diffrn_measurement_method \w
_diffrn_radiation_type 'Mo K\a'
_diffrn_radiation_wavelength 0.71075
_diffrn_reflns_av_R_equivalents 0.019
_diffrn_reflns_limit_h_max 11
_diffrn_reflns_limit_h_min -10
_diffrn_reflns_limit_k_max 14
_diffrn_reflns_limit_k_min -14
_diffrn_reflns_limit_l_max 26
_diffrn_reflns_limit_l_min -26
_diffrn_reflns_number 20321
_diffrn_reflns_theta_full 27.41
_diffrn_reflns_theta_max 27.41
_exptl_absorpt_coefficient_mu 0.091
_exptl_absorpt_correction_T_max 0.955
_exptl_absorpt_correction_T_min 0.829
_exptl_absorpt_correction_type multi-scan
_exptl_absorpt_process_details
;
    Higashi, T. (1995). Program for Absorption Correction.
    Rigaku Corporation, Tokyo, Japan.
;
_exptl_crystal_colour colorless
_exptl_crystal_density_diffrn 1.226
_exptl_crystal_description block
_exptl_crystal_F_000 816.00
_exptl_crystal_size_max 1.00
_exptl_crystal_size_mid 1.00
_exptl_crystal_size_min 0.50
_refine_diff_density_max 0.20
_refine_diff_density_min -0.16
_refine_ls_extinction_coef 150(28)
_refine_ls_extinction_method 'Larson (1970) Crystallographic Computing eq. 22'
_refine_ls_goodness_of_fit_ref 1.034
_refine_ls_hydrogen_treatment refall
_refine_ls_number_parameters 357
_refine_ls_number_reflns 2678
_refine_ls_R_factor_gt 0.0243
_refine_ls_shift/su_max 0.0000
_refine_ls_structure_factor_coef Fsqd
_refine_ls_weighting_details 'w = 1/[0.0005Fo^2^ + 1.0000\s(Fo^2^)]/(4Fo^2^)'
_refine_ls_weighting_scheme calc
_refine_ls_wR_factor_ref 0.0635
_reflns_number_gt 2491
_reflns_number_total 2678
_reflns_threshold_expression F^2^>2.0\s(F^2^)
_cod_data_source_file ja710398q-file004.cif
_cod_data_source_block '_071101chen'
_cod_original_formula_sum 'C19 H28 N2 O6 '
_cod_database_code 4107446

loop_
_symmetry_equiv_pos_site_id
_symmetry_equiv_pos_as_xyz
1 +X,+Y,+Z
2 1/2+X,1/2-Y,-Z
3 -X,1/2+Y,1/2-Z
4 1/2-X,-Y,1/2+Z

loop_
_atom_site_label
_atom_site_type_symbol
_atom_site_fract_x
_atom_site_fract_y
_atom_site_fract_z
_atom_site_U_iso_or_equiv
_atom_site_adp_type
_atom_site_occupancy
_atom_site_symmetry_multiplicity
_atom_site_calc_flag
O(1) O 0.05559(10) 0.47782(8) 0.40908(4) 0.0154(2) Uani 1.00 1 d
O(2) O 0.41133(10) 0.20241(9) 0.34061(4) 0.0163(2) Uani 1.00 1 d
O(3) O 0.27335(11) -0.02327(9) 0.32361(4) 0.0218(2) Uani 1.00 1 d
O(4) O 0.07906(11) 0.37389(9) 0.31424(4) 0.0181(2) Uani 1.00 1 d
O(5) O 0.47605(10) 0.22451(9) 0.44526(4) 0.0192(2) Uani 1.00 1 d
O(7) O 0.34136(13) -0.10325(9) 0.41358(5) 0.0276(2) Uani 1.00 1 d
N(1) N 0.10037(12) 0.28005(9) 0.41202(5) 0.0133(2) Uani 1.00 1 d
N(7) N 0.29405(11) -0.01896(10) 0.38161(5) 0.0150(2) Uani 1.00 1 d
C(1) C 0.07684(13) 0.37792(11) 0.37259(6) 0.0129(2) Uani 1.00 1 d
C(9) C -0.01704(14) 0.07775(11) 0.38902(6) 0.0127(2) Uani 1.00 1 d
C(11) C 0.39824(13) 0.18455(11) 0.40291(6) 0.0133(2) Uani 1.00 1 d
C(12) C 0.24632(16) 0.07781(13) 0.48822(6) 0.0171(2) Uani 1.00 1 d
C(13) C -0.10833(14) 0.07383(12) 0.44359(6) 0.0153(2) Uani 1.00 1 d
C(14) C 0.12002(14) 0.15884(11) 0.38457(6) 0.0117(2) Uani 1.00 1 d
C(15) C -0.12927(16) 0.58747(13) 0.34479(7) 0.0217(3) Uani 1.00 1 d
C(16) C 0.47989(17) 0.41463(14) 0.32591(9) 0.0276(3) Uani 1.00 1 d
C(17) C 0.14565(17) 0.63752(13) 0.33471(7) 0.0208(3) Uani 1.00 1 d
C(18) C 0.01037(18) 0.68175(12) 0.43656(7) 0.0206(3) Uani 1.00 1 d
C(19) C 0.26090(14) 0.10217(11) 0.41663(6) 0.0129(2) Uani 1.00 1 d
C(20) C -0.05602(14) 0.00690(12) 0.33570(6) 0.0150(2) Uani 1.00 1 d
C(21) C 0.68123(14) 0.25495(13) 0.33348(7) 0.0193(3) Uani 1.00 1 d
C(22) C 0.52484(14) 0.28517(12) 0.31089(6) 0.0164(2) Uani 1.00 1 d
C(23) C -0.23442(15) 0.00043(13) 0.44451(6) 0.0183(2) Uani 1.00 1 d
C(24) C -0.27183(15) -0.06996(12) 0.39128(7) 0.0194(3) Uani 1.00 1 d
C(25) C 0.50624(17) 0.25450(15) 0.23986(7) 0.0228(3) Uani 1.00 1 d
C(26) C 0.02004(15) 0.59704(11) 0.37897(6) 0.0156(2) Uani 1.00 1 d
C(27) C -0.18204(15) -0.06608(12) 0.33681(7) 0.0184(3) Uani 1.00 1 d
H(1) H -0.204(2) -0.1098(16) 0.2988(8) 0.028(4) Uiso 1.00 1 c
H(2) H -0.360(2) -0.1231(16) 0.3918(8) 0.028(4) Uiso 1.00 1 c
H(3) H -0.2942(18) -0.0012(15) 0.4832(7) 0.018(3) Uiso 1.00 1 c
H(4) H -0.0876(17) 0.1227(15) 0.4808(7) 0.019(3) Uiso 1.00 1 c
H(5) H 0.0037(17) 0.0100(15) 0.2964(7) 0.018(3) Uiso 1.00 1 c
H(6) H 0.1383(15) 0.1723(12) 0.3395(6) 0.002(2) Uiso 1.00 1 c
H(7) H 0.0779(18) 0.2890(15) 0.4494(8) 0.019(4) Uiso 1.00 1 c
H(8) H 0.2211(18) 0.1554(15) 0.5105(7) 0.019(3) Uiso 1.00 1 c
H(9) H 0.3399(19) 0.0492(14) 0.5049(7) 0.018(3) Uiso 1.00 1 c
H(10) H 0.1686(19) 0.0173(16) 0.4988(7) 0.024(4) Uiso 1.00 1 c
H(11) H 0.697(2) 0.2826(17) 0.3796(9) 0.031(4) Uiso 1.00 1 c
H(12) H 0.753(2) 0.2988(16) 0.3034(8) 0.028(4) Uiso 1.00 1 c
H(13) H 0.698(2) 0.1694(17) 0.3284(9) 0.032(4) Uiso 1.00 1 c
H(14) H 0.4861(16) 0.4326(13) 0.3702(7) 0.010(3) Uiso 1.00 1 c
H(15) H 0.549(2) 0.468(2) 0.3036(9) 0.048(5) Uiso 1.00 1 c
H(16) H 0.376(2) 0.4301(18) 0.3099(9) 0.038(5) Uiso 1.00 1 c
H(17) H 0.402(2) 0.266(2) 0.2289(9) 0.043(5) Uiso 1.00 1 c
H(18) H 0.538(2) 0.1678(17) 0.2319(8) 0.033(4) Uiso 1.00 1 c
H(19) H 0.566(2) 0.3116(18) 0.2157(9) 0.042(5) Uiso 1.00 1 c
H(20) H 0.243(2) 0.6367(16) 0.3565(7) 0.025(4) Uiso 1.00 1 c
H(21) H 0.125(2) 0.7228(18) 0.3213(9) 0.037(5) Uiso 1.00 1 c
H(22) H 0.154(2) 0.5864(16) 0.2958(8) 0.025(4) Uiso 1.00 1 c
H(23) H -0.211(2) 0.5650(16) 0.3752(8) 0.031(4) Uiso 1.00 1 c
H(24) H -0.123(2) 0.5253(16) 0.3112(8) 0.026(4) Uiso 1.00 1 c
H(25) H -0.161(2) 0.6677(18) 0.3280(9) 0.036(4) Uiso 1.00 1 c
H(26) H -0.060(2) 0.6537(18) 0.4684(9) 0.040(5) Uiso 1.00 1 c
H(27) H -0.0180(18) 0.7639(15) 0.4199(7) 0.016(3) Uiso 1.00 1 c
H(28) H 0.1054(19) 0.6854(15) 0.4600(7) 0.021(4) Uiso 1.00 1 c

loop_
_atom_site_aniso_label
_atom_site_aniso_U_11
_atom_site_aniso_U_22
_atom_site_aniso_U_33
_atom_site_aniso_U_12
_atom_site_aniso_U_13
_atom_site_aniso_U_23
O(1) 0.0199(4) 0.0120(4) 0.0144(4) 0.0021(3) 0.0001(3) 0.0014(3)
O(2) 0.0125(4) 0.0209(4) 0.0156(4) -0.0047(3) -0.0002(3) 0.0012(3)
O(3) 0.0250(4) 0.0224(4) 0.0180(4) 0.0052(4) 0.0017(4) -0.0062(3)
O(4) 0.0240(4) 0.0172(4) 0.0131(4) 0.0022(4) 0.0012(3) 0.0011(3)
O(5) 0.0174(4) 0.0222(4) 0.0182(4) -0.0020(4) -0.0018(3) -0.0051(3)
O(7) 0.0361(5) 0.0160(4) 0.0306(5) 0.0083(4) -0.0045(4) 0.0016(4)
N(1) 0.0167(5) 0.0127(4) 0.0103(4) 0.0011(4) 0.0023(4) -0.0007(4)
N(7) 0.0114(4) 0.0132(4) 0.0206(5) 0.0003(4) 0.0004(4) -0.0007(4)
C(1) 0.0088(5) 0.0135(5) 0.0164(5) 0.0006(4) -0.0006(4) 0.0000(4)
C(9) 0.0124(5) 0.0114(5) 0.0141(5) 0.0028(4) -0.0003(4) 0.0019(4)
C(11) 0.0107(5) 0.0132(5) 0.0161(5) 0.0031(4) 0.0007(4) -0.0019(4)
C(12) 0.0162(5) 0.0215(6) 0.0135(5) 0.0037(5) -0.0001(5) 0.0033(4)
C(13) 0.0160(6) 0.0160(5) 0.0140(5) 0.0014(5) 0.0008(4) -0.0003(5)
C(14) 0.0118(5) 0.0124(5) 0.0111(5) 0.0014(4) 0.0014(4) -0.0004(4)
C(15) 0.0195(6) 0.0187(6) 0.0269(7) 0.0029(5) -0.0032(5) 0.0005(5)
C(16) 0.0215(7) 0.0181(6) 0.0433(9) 0.0019(6) 0.0023(7) -0.0002(6)
C(17) 0.0233(6) 0.0169(6) 0.0223(6) -0.0025(5) 0.0041(6) 0.0020(5)
C(18) 0.0268(7) 0.0151(6) 0.0198(6) 0.0022(5) 0.0011(6) -0.0004(5)
C(19) 0.0123(5) 0.0125(5) 0.0138(5) 0.0010(5) 0.0013(4) -0.0012(4)
C(20) 0.0152(5) 0.0151(5) 0.0147(5) 0.0025(5) -0.0002(4) -0.0002(4)
C(21) 0.0118(5) 0.0214(6) 0.0247(7) 0.0003(5) -0.0004(5) 0.0026(5)
C(22) 0.0113(5) 0.0156(6) 0.0222(6) -0.0024(5) 0.0017(4) 0.0046(5)
C(23) 0.0167(5) 0.0186(5) 0.0195(5) 0.0004(5) 0.0043(5) 0.0028(5)
C(24) 0.0156(5) 0.0159(5) 0.0267(6) -0.0023(5) -0.0010(5) 0.0024(5)
C(25) 0.0188(6) 0.0300(7) 0.0196(6) -0.0060(6) 0.0010(5) 0.0059(5)
C(26) 0.0190(6) 0.0100(5) 0.0177(5) 0.0014(5) 0.0005(5) 0.0024(4)
C(27) 0.0198(6) 0.0163(5) 0.0191(6) -0.0004(5) -0.0040(5) -0.0010(5)

loop_
_atom_type_symbol
_atom_type_description
_atom_type_scat_dispersion_real
_atom_type_scat_dispersion_imag
_atom_type_scat_source
C C 0.003 0.002
;
International Tables for Crystallography
(1992, Vol. C, Tables 4.2.6.8 and 6.1.1.4)
;
H H 0.000 0.000
;
International Tables for Crystallography
(1992, Vol. C, Table 6.1.1.4)
;
N N 0.006 0.003
;
International Tables for Crystallography
(1992, Vol. C, Tables 4.2.6.8 and 6.1.1.4)
;
O O 0.011 0.006
;
International Tables for Crystallography
(1992, Vol. C, Tables 4.2.6.8 and 6.1.1.4)
;

loop_
_geom_angle_atom_site_label_1
_geom_angle_atom_site_label_2
_geom_angle_atom_site_label_3
_geom_angle
_geom_angle_publ_flag
C(1) O(1) C(26) 120.82(9) yes
C(11) O(2) C(22) 123.84(9) yes
C(1) N(1) C(14) 120.19(10) yes
O(3) N(7) O(7) 124.23(11) yes
O(3) N(7) C(19) 117.94(10) yes
O(7) N(7) C(19) 117.82(10) yes
O(1) C(1) O(4) 126.42(11) yes
O(1) C(1) N(1) 109.05(10) yes
O(4) C(1) N(1) 124.51(11) yes
C(13) C(9) C(14) 122.72(11) yes
C(13) C(9) C(20) 118.53(11) yes
C(14) C(9) C(20) 118.72(10) yes
O(2) C(11) O(5) 127.72(11) yes
O(2) C(11) C(19) 109.76(10) yes
O(5) C(11) C(19) 122.51(11) yes
C(9) C(13) C(23) 120.39(11) yes
N(1) C(14) C(9) 114.41(10) yes
N(1) C(14) C(19) 107.22(9) yes
C(9) C(14) C(19) 113.30(9) yes
N(7) C(19) C(11) 105.24(9) yes
N(7) C(19) C(12) 109.00(9) yes
N(7) C(19) C(14) 107.43(9) yes
C(11) C(19) C(12) 110.53(10) yes
C(11) C(19) C(14) 109.38(9) yes
C(12) C(19) C(14) 114.79(10) yes
C(9) C(20) C(27) 120.88(11) yes
O(2) C(22) C(16) 107.77(10) yes
O(2) C(22) C(21) 111.64(10) yes
O(2) C(22) C(25) 100.94(10) yes
C(16) C(22) C(21) 112.92(11) yes
C(16) C(22) C(25) 112.28(12) yes
C(21) C(22) C(25) 110.65(11) yes
C(13) C(23) C(24) 120.59(11) yes
C(23) C(24) C(27) 119.33(12) yes
O(1) C(26) C(15) 108.93(10) yes
O(1) C(26) C(17) 110.67(10) yes
O(1) C(26) C(18) 102.82(9) yes
C(15) C(26) C(17) 113.06(11) yes
C(15) C(26) C(18) 111.09(11) yes
C(17) C(26) C(18) 109.80(11) yes
C(20) C(27) C(24) 120.29(12) yes
C(1) N(1) H(7) 116.1(12) no
C(14) N(1) H(7) 121.1(12) no
C(19) C(12) H(8) 108.9(9) no
C(19) C(12) H(9) 109.6(9) no
C(19) C(12) H(10) 113.4(9) no
H(8) C(12) H(9) 108.1(13) no
H(8) C(12) H(10) 108.2(13) no
H(9) C(12) H(10) 108.4(14) no
C(9) C(13) H(4) 121.4(9) no
C(23) C(13) H(4) 118.2(9) no
N(1) C(14) H(6) 105.1(8) no
C(9) C(14) H(6) 106.7(8) no
C(19) C(14) H(6) 109.8(8) no
C(26) C(15) H(23) 111.6(10) no
C(26) C(15) H(24) 109.4(10) no
C(26) C(15) H(25) 110.7(12) no
H(23) C(15) H(24) 108.6(14) no
H(23) C(15) H(25) 103.6(16) no
H(24) C(15) H(25) 112.8(15) no
C(22) C(16) H(14) 112.5(9) no
C(22) C(16) H(15) 107.7(13) no
C(22) C(16) H(16) 109.8(11) no
H(14) C(16) H(15) 107.5(15) no
H(14) C(16) H(16) 110.0(14) no
H(15) C(16) H(16) 109.2(17) no
C(26) C(17) H(20) 112.2(9) no
C(26) C(17) H(21) 107.8(11) no
C(26) C(17) H(22) 112.8(10) no
H(20) C(17) H(21) 107.7(15) no
H(20) C(17) H(22) 107.5(14) no
H(21) C(17) H(22) 108.7(15) no
C(26) C(18) H(26) 112.4(11) no
C(26) C(18) H(27) 107.2(8) no
C(26) C(18) H(28) 111.5(9) no
H(26) C(18) H(27) 111.0(15) no
H(26) C(18) H(28) 104.1(15) no
H(27) C(18) H(28) 110.8(13) no
C(9) C(20) H(5) 120.3(9) no
C(27) C(20) H(5) 118.8(9) no
C(22) C(21) H(11) 110.9(10) no
C(22) C(21) H(12) 107.0(10) no
C(22) C(21) H(13) 109.2(10) no
H(11) C(21) H(12) 110.3(14) no
H(11) C(21) H(13) 112.0(15) no
H(12) C(21) H(13) 107.2(15) no
C(13) C(23) H(3) 118.3(9) no
C(24) C(23) H(3) 121.1(9) no
C(23) C(24) H(2) 121.1(10) no
C(27) C(24) H(2) 119.6(10) no
C(22) C(25) H(17) 107.7(11) no
C(22) C(25) H(18) 109.7(10) no
C(22) C(25) H(19) 107.4(12) no
H(17) C(25) H(18) 110.8(16) no
H(17) C(25) H(19) 109.1(17) no
H(18) C(25) H(19) 112.0(16) no
C(20) C(27) H(1) 116.7(11) no
C(24) C(27) H(1) 123.0(11) no

loop_
_geom_bond_atom_site_label_1
_geom_bond_atom_site_label_2
_geom_bond_distance
_geom_bond_publ_flag
O(1) C(1) 1.3504(14) yes
O(1) C(26) 1.4896(15) yes
O(2) C(11) 1.3160(15) yes
O(2) C(22) 1.5017(15) yes
O(3) N(7) 1.2217(13) yes
O(4) C(1) 1.2147(15) yes
O(5) C(11) 1.2080(15) yes
O(7) N(7) 1.2187(14) yes
N(1) C(1) 1.3710(15) yes
N(1) C(14) 1.4628(15) yes
N(7) C(19) 1.5491(16) yes
C(9) C(13) 1.4015(17) yes
C(9) C(14) 1.5249(17) yes
C(9) C(20) 1.4007(17) yes
C(11) C(19) 1.5588(17) yes
C(12) C(19) 1.5188(17) yes
C(13) C(23) 1.3927(18) yes
C(14) C(19) 1.5618(17) yes
C(15) C(26) 1.5229(19) yes
C(16) C(22) 1.515(2) yes
C(17) C(26) 1.5239(19) yes
C(18) C(26) 1.5209(18) yes
C(20) C(27) 1.3895(18) yes
C(21) C(22) 1.5196(18) yes
C(22) C(25) 1.5248(19) yes
C(23) C(24) 1.3929(19) yes
C(24) C(27) 1.392(2) yes
N(1) H(7) 0.810(17) no
C(12) H(8) 0.999(16) no
C(12) H(9) 0.963(16) no
C(12) H(10) 0.990(17) no
C(13) H(4) 0.960(16) no
C(14) H(6) 0.963(13) no
C(15) H(23) 0.998(18) no
C(15) H(24) 0.980(17) no
C(15) H(25) 0.99(2) no
C(16) H(14) 0.943(14) no
C(16) H(15) 0.97(2) no
C(16) H(16) 1.01(2) no
C(17) H(20) 0.986(18) no
C(17) H(21) 0.998(19) no
C(17) H(22) 0.989(17) no
C(18) H(26) 0.97(2) no
C(18) H(27) 1.002(16) no
C(18) H(28) 0.984(17) no
C(20) H(5) 0.978(15) no
C(21) H(11) 1.016(18) no
C(21) H(12) 1.021(18) no
C(21) H(13) 0.961(19) no
C(23) H(3) 0.968(16) no
C(24) H(2) 0.989(18) no
C(25) H(17) 0.97(2) no
C(25) H(18) 1.010(19) no
C(25) H(19) 0.97(2) no
C(27) H(1) 0.947(17) no

loop_
_geom_contact_atom_site_label_1
_geom_contact_atom_site_label_2
_geom_contact_distance
_geom_contact_site_symmetry_2
O(1) C(12) 3.5599(16) 2_456
O(1) C(23) 3.5913(15) 2_556
O(3) C(25) 3.4151(18) 3_645
O(4) C(20) 3.4521(15) 3_555
O(4) C(27) 3.3417(16) 3_555
O(5) N(1) 3.1726(13) 2_556
O(5) C(12) 3.5443(16) 2_556
O(5) C(13) 3.2947(15) 2_556
O(5) C(23) 3.5875(16) 1_655
O(7) C(18) 3.5741(18) 2_556
O(7) C(24) 3.5281(17) 1_655
N(1) O(5) 3.1726(13) 2_456
C(9) C(21) 3.5363(18) 1_455
C(12) O(1) 3.5599(16) 2_556
C(12) O(5) 3.5443(16) 2_456
C(13) O(5) 3.2947(15) 2_456
C(13) C(21) 3.5787(18) 1_455
C(18) O(7) 3.5741(18) 2_456
C(20) O(4) 3.4521(15) 3_545
C(21) C(9) 3.5363(18) 1_655
C(21) C(13) 3.5787(18) 1_655
C(23) O(1) 3.5913(15) 2_456
C(23) O(5) 3.5875(16) 1_455
C(24) O(7) 3.5281(17) 1_455
C(25) O(3) 3.4151(18) 3_655
C(27) O(4) 3.3417(16) 3_545
O(1) H(3) 2.629(16) 2_556
O(1) H(9) 2.655(16) 2_456
O(3) H(12) 3.298(17) 3_645
O(3) H(15) 3.09(2) 3_645
O(3) H(19) 2.46(2) 3_645
O(3) H(21) 3.100(19) 1_545
O(3) H(24) 3.158(17) 3_545
O(4) H(1) 2.611(17) 3_555
O(4) H(5) 2.846(15) 3_555
O(4) H(12) 3.053(18) 1_455
O(5) H(3) 3.328(16) 1_655
O(5) H(4) 2.352(16) 2_556
O(5) H(7) 2.379(17) 2_556
O(5) H(8) 2.730(16) 2_556
O(5) H(10) 3.527(17) 2_556
O(7) H(2) 2.728(19) 1_655
O(7) H(19) 2.967(19) 3_645
O(7) H(20) 3.224(17) 1_545
O(7) H(21) 3.339(19) 1_545
O(7) H(26) 2.67(2) 2_556
O(7) H(27) 3.549(16) 1_545
O(7) H(28) 3.294(17) 1_545
N(1) H(3) 3.404(16) 2_556
N(1) H(9) 3.466(16) 2_456
N(7) H(2) 3.319(19) 1_655
N(7) H(19) 3.03(2) 3_645
N(7) H(21) 3.461(19) 1_545
C(1) H(3) 3.491(16) 2_556
C(1) H(9) 3.417(16) 2_456
C(1) H(11) 3.575(18) 1_455
C(1) H(12) 3.362(18) 1_455
C(9) H(11) 3.425(18) 1_455
C(9) H(13) 3.027(18) 1_455
C(9) H(27) 3.517(16) 1_545
C(11) H(4) 3.222(16) 2_556
C(11) H(7) 3.483(17) 2_556
C(12) H(7) 3.567(17) 2_556
C(12) H(11) 3.181(18) 2_456
C(12) H(23) 3.271(18) 2_556
C(12) H(26) 3.22(2) 2_556
C(13) H(8) 3.487(16) 2_456
C(13) H(11) 3.181(18) 1_455
C(13) H(13) 3.142(18) 1_455
C(13) H(27) 3.544(16) 1_545
C(15) H(1) 3.534(18) 1_565
C(15) H(5) 3.261(15) 3_555
C(15) H(9) 3.481(15) 2_456
C(15) H(12) 3.460(18) 1_455
C(15) H(15) 3.29(2) 1_455
C(15) H(17) 3.50(2) 3_555
C(16) H(18) 3.041(19) 3_655
C(16) H(23) 3.396(19) 1_655
C(17) H(5) 3.349(15) 3_555
C(17) H(12) 3.498(17) 3_655
C(17) H(18) 3.184(19) 3_655
C(17) H(19) 3.39(2) 3_655
C(18) H(3) 3.135(16) 2_556
C(18) H(9) 3.209(16) 2_456
C(20) H(13) 2.847(18) 1_455
C(20) H(21) 3.540(19) 1_545
C(20) H(22) 3.005(17) 3_545
C(20) H(24) 3.460(17) 3_545
C(20) H(27) 3.217(16) 1_545
C(21) H(8) 3.411(16) 2_556
C(21) H(22) 3.586(17) 3_645
C(21) H(24) 3.489(18) 1_655
C(23) H(11) 3.444(19) 1_455
C(23) H(13) 3.109(19) 1_455
C(23) H(27) 3.293(16) 1_545
C(23) H(28) 3.196(16) 2_456
C(24) H(13) 2.955(19) 1_455
C(24) H(17) 3.30(2) 3_545
C(24) H(25) 3.33(2) 1_545
C(24) H(27) 2.986(16) 1_545
C(24) H(28) 3.522(16) 2_456
C(25) H(1) 3.205(18) 3_555
C(25) H(2) 3.321(17) 3_555
C(25) H(15) 3.32(2) 3_645
C(25) H(20) 3.283(17) 3_645
C(25) H(21) 3.569(19) 3_645
C(25) H(25) 3.55(2) 3_545
C(26) H(3) 3.482(16) 2_556
C(26) H(9) 3.324(15) 2_456
C(27) H(13) 2.813(19) 1_455
C(27) H(16) 3.516(19) 3_545
C(27) H(17) 3.03(2) 3_545
C(27) H(22) 3.239(17) 3_545
C(27) H(25) 2.94(2) 1_545
C(27) H(27) 2.945(16) 1_545
H(1) O(4) 2.611(17) 3_545
H(1) C(15) 3.534(18) 1_545
H(1) C(25) 3.205(18) 3_545
H(1) H(13) 3.26(2) 1_455
H(1) H(16) 2.78(2) 3_545
H(1) H(17) 2.32(2) 3_545
H(1) H(19) 3.38(2) 3_545
H(1) H(21) 3.52(2) 1_545
H(1) H(22) 2.96(2) 3_545
H(1) H(25) 2.55(2) 1_545
H(1) H(27) 3.33(2) 1_545
H(2) O(7) 2.728(19) 1_455
H(2) N(7) 3.319(19) 1_455
H(2) C(25) 3.321(17) 3_545
H(2) H(13) 3.52(2) 1_455
H(2) H(17) 2.82(2) 3_545
H(2) H(19) 2.99(2) 3_545
H(2) H(25) 3.21(2) 1_545
H(2) H(26) 3.44(2) 2_456
H(2) H(27) 3.37(2) 1_545
H(2) H(28) 3.17(2) 2_456
H(3) O(1) 2.629(16) 2_456
H(3) O(5) 3.328(16) 1_455
H(3) N(1) 3.404(16) 2_456
H(3) C(1) 3.491(16) 2_456
H(3) C(18) 3.135(16) 2_456
H(3) C(26) 3.482(16) 2_456
H(3) H(7) 2.96(2) 2_456
H(3) H(9) 3.37(2) 1_455
H(3) H(26) 3.09(2) 2_456
H(3) H(28) 2.52(2) 2_456
H(4) O(5) 2.352(16) 2_456
H(4) C(11) 3.222(16) 2_456
H(4) H(7) 3.48(2) 2_456
H(4) H(8) 2.99(2) 2_456
H(4) H(11) 3.36(2) 1_455
H(4) H(14) 3.23(2) 2_456
H(5) O(4) 2.846(15) 3_545
H(5) C(15) 3.261(15) 3_545
H(5) C(17) 3.349(15) 3_545
H(5) H(13) 3.33(2) 1_455
H(5) H(21) 3.39(2) 1_545
H(5) H(21) 3.58(2) 3_545
H(5) H(22) 2.53(2) 3_545
H(5) H(24) 2.49(2) 3_545
H(5) H(25) 3.42(2) 3_545
H(6) H(24) 3.53(2) 3_545
H(6) H(25) 3.49(2) 3_545
H(7) O(5) 2.379(17) 2_456
H(7) C(11) 3.483(17) 2_456
H(7) C(12) 3.567(17) 2_456
H(7) H(3) 2.96(2) 2_556
H(7) H(4) 3.48(2) 2_556
H(7) H(8) 3.37(2) 2_456
H(7) H(9) 2.94(2) 2_456
H(8) O(5) 2.730(16) 2_456
H(8) C(13) 3.487(16) 2_556
H(8) C(21) 3.411(16) 2_456
H(8) H(4) 2.99(2) 2_556
H(8) H(7) 3.37(2) 2_556
H(8) H(11) 2.40(2) 2_456
H(8) H(14) 3.40(2) 2_456
H(8) H(23) 3.45(2) 2_556
H(9) O(1) 2.655(16) 2_556
H(9) N(1) 3.466(16) 2_556
H(9) C(1) 3.417(16) 2_556
H(9) C(15) 3.481(15) 2_556
H(9) C(18) 3.209(16) 2_556
H(9) C(26) 3.324(15) 2_556
H(9) H(3) 3.37(2) 1_655
H(9) H(7) 2.94(2) 2_556
H(9) H(11) 3.29(2) 2_456
H(9) H(23) 2.83(2) 2_556
H(9) H(26) 2.47(2) 2_556
H(9) H(28) 3.59(2) 2_556
H(10) O(5) 3.527(17) 2_456
H(10) H(11) 3.37(2) 2_456
H(10) H(14) 3.23(2) 2_456
H(10) H(23) 2.98(2) 2_556
H(10) H(26) 3.16(2) 2_556
H(11) C(1) 3.575(18) 1_655
H(11) C(9) 3.425(18) 1_655
H(11) C(12) 3.181(18) 2_556
H(11) C(13) 3.181(18) 1_655
H(11) C(23) 3.444(19) 1_655
H(11) H(4) 3.36(2) 1_655
H(11) H(8) 2.40(2) 2_556
H(11) H(9) 3.29(2) 2_556
H(11) H(10) 3.37(2) 2_556
H(11) H(23) 3.22(2) 1_655
H(11) H(24) 3.43(2) 1_655
H(12) O(3) 3.298(17) 3_655
H(12) O(4) 3.053(18) 1_655
H(12) C(1) 3.362(18) 1_655
H(12) C(15) 3.460(18) 1_655
H(12) C(17) 3.498(17) 3_645
H(12) H(21) 2.94(2) 3_645
H(12) H(22) 3.23(2) 3_645
H(12) H(23) 3.31(2) 1_655
H(12) H(24) 2.74(2) 1_655
H(13) C(9) 3.027(18) 1_655
H(13) C(13) 3.142(18) 1_655
H(13) C(20) 2.847(18) 1_655
H(13) C(23) 3.109(19) 1_655
H(13) C(24) 2.955(19) 1_655
H(13) C(27) 2.813(19) 1_655
H(13) H(1) 3.26(2) 1_655
H(13) H(2) 3.52(2) 1_655
H(13) H(5) 3.33(2) 1_655
H(13) H(21) 3.54(2) 3_645
H(13) H(22) 3.04(2) 3_645
H(14) H(4) 3.23(2) 2_556
H(14) H(8) 3.40(2) 2_556
H(14) H(10) 3.23(2) 2_556
H(14) H(18) 3.36(2) 3_655
H(14) H(23) 3.09(2) 1_655
H(15) O(3) 3.09(2) 3_655
H(15) C(15) 3.29(2) 1_655
H(15) C(25) 3.32(2) 3_655
H(15) H(17) 3.38(3) 3_655
H(15) H(18) 2.44(2) 3_655
H(15) H(23) 2.83(2) 1_655
H(15) H(24) 3.02(3) 1_655
H(15) H(25) 3.45(3) 1_655
H(16) C(27) 3.516(19) 3_555
H(16) H(1) 2.78(2) 3_555
H(16) H(18) 2.87(2) 3_655
H(17) C(15) 3.50(2) 3_545
H(17) C(24) 3.30(2) 3_555
H(17) C(27) 3.03(2) 3_555
H(17) H(1) 2.32(2) 3_555
H(17) H(2) 2.82(2) 3_555
H(17) H(15) 3.38(3) 3_645
H(17) H(23) 3.54(2) 3_545
H(17) H(25) 2.70(2) 3_545
H(18) C(16) 3.041(19) 3_645
H(18) C(17) 3.184(19) 3_645
H(18) H(14) 3.36(2) 3_645
H(18) H(15) 2.44(2) 3_645
H(18) H(16) 2.87(2) 3_645
H(18) H(20) 2.72(2) 3_645
H(18) H(21) 3.29(2) 3_645
H(18) H(22) 2.97(2) 3_645
H(19) O(3) 2.46(2) 3_655
H(19) O(7) 2.967(19) 3_655
H(19) N(7) 3.03(2) 3_655
H(19) C(17) 3.39(2) 3_645
H(19) H(1) 3.38(2) 3_555
H(19) H(2) 2.99(2) 3_555
H(19) H(20) 2.99(2) 3_645
H(19) H(21) 3.05(2) 3_645
H(19) H(22) 3.54(2) 3_645
H(20) O(7) 3.224(17) 1_565
H(20) C(25) 3.283(17) 3_655
H(20) H(18) 2.72(2) 3_655
H(20) H(19) 2.99(2) 3_655
H(21) O(3) 3.100(19) 1_565
H(21) O(7) 3.339(19) 1_565
H(21) N(7) 3.461(19) 1_565
H(21) C(20) 3.540(19) 1_565
H(21) C(25) 3.569(19) 3_655
H(21) H(1) 3.52(2) 1_565
H(21) H(5) 3.39(2) 1_565
H(21) H(5) 3.58(2) 3_555
H(21) H(12) 2.94(2) 3_655
H(21) H(13) 3.54(2) 3_655
H(21) H(18) 3.29(2) 3_655
H(21) H(19) 3.05(2) 3_655
H(22) C(20) 3.005(17) 3_555
H(22) C(21) 3.586(17) 3_655
H(22) C(27) 3.239(17) 3_555
H(22) H(1) 2.96(2) 3_555
H(22) H(5) 2.53(2) 3_555
H(22) H(12) 3.23(2) 3_655
H(22) H(13) 3.04(2) 3_655
H(22) H(18) 2.97(2) 3_655
H(22) H(19) 3.54(2) 3_655
H(23) C(12) 3.271(18) 2_456
H(23) C(16) 3.396(19) 1_455
H(23) H(8) 3.45(2) 2_456
H(23) H(9) 2.83(2) 2_456
H(23) H(10) 2.98(2) 2_456
H(23) H(11) 3.22(2) 1_455
H(23) H(12) 3.31(2) 1_455
H(23) H(14) 3.09(2) 1_455
H(23) H(15) 2.83(2) 1_455
H(23) H(17) 3.54(2) 3_555
H(24) O(3) 3.158(17) 3_555
H(24) C(20) 3.460(17) 3_555
H(24) C(21) 3.489(18) 1_455
H(24) H(5) 2.49(2) 3_555
H(24) H(6) 3.53(2) 3_555
H(24) H(11) 3.43(2) 1_455
H(24) H(12) 2.74(2) 1_455
H(24) H(15) 3.02(3) 1_455
H(25) C(24) 3.33(2) 1_565
H(25) C(25) 3.55(2) 3_555
H(25) C(27) 2.94(2) 1_565
H(25) H(1) 2.55(2) 1_565
H(25) H(2) 3.21(2) 1_565
H(25) H(5) 3.42(2) 3_555
H(25) H(6) 3.49(2) 3_555
H(25) H(15) 3.45(3) 1_455
H(25) H(17) 2.70(2) 3_555
H(26) O(7) 2.67(2) 2_456
H(26) C(12) 3.22(2) 2_456
H(26) H(2) 3.44(2) 2_556
H(26) H(3) 3.09(2) 2_556
H(26) H(9) 2.47(2) 2_456
H(26) H(10) 3.16(2) 2_456
H(27) O(7) 3.549(16) 1_565
H(27) C(9) 3.517(16) 1_565
H(27) C(13) 3.544(16) 1_565
H(27) C(20) 3.217(16) 1_565
H(27) C(23) 3.293(16) 1_565
H(27) C(24) 2.986(16) 1_565
H(27) C(27) 2.945(16) 1_565
H(27) H(1) 3.33(2) 1_565
H(27) H(2) 3.37(2) 1_565
H(28) O(7) 3.294(17) 1_565
H(28) C(23) 3.196(16) 2_556
H(28) C(24) 3.522(16) 2_556
H(28) H(2) 3.17(2) 2_556
H(28) H(3) 2.52(2) 2_556
H(28) H(9) 3.59(2) 2_456

loop_
_geom_torsion_atom_site_label_1
_geom_torsion_atom_site_label_2
_geom_torsion_atom_site_label_3
_geom_torsion_atom_site_label_4
_geom_torsion
C(1) O(1) C(26) C(15) 63.67(13)
C(1) O(1) C(26) C(17) -61.22(14)
C(1) O(1) C(26) C(18) -178.42(10)
C(26) O(1) C(1) O(4) 4.75(18)
C(26) O(1) C(1) N(1) -177.02(9)
C(11) O(2) C(22) C(16) -71.10(14)
C(11) O(2) C(22) C(21) 53.44(15)
C(11) O(2) C(22) C(25) 171.03(11)
C(22) O(2) C(11) O(5) -3.98(19)
C(22) O(2) C(11) C(19) 175.21(10)
C(1) N(1) C(14) C(9) -102.05(12)
C(1) N(1) C(14) C(19) 131.40(11)
C(14) N(1) C(1) O(1) 177.30(10)
C(14) N(1) C(1) O(4) -4.43(18)
O(3) N(7) C(19) C(11) -79.14(12)
O(3) N(7) C(19) C(12) 162.29(10)
O(3) N(7) C(19) C(14) 37.34(13)
O(7) N(7) C(19) C(11) 99.73(12)
O(7) N(7) C(19) C(12) -18.84(14)
O(7) N(7) C(19) C(14) -143.79(10)
C(13) C(9) C(14) N(1) -40.54(16)
C(13) C(9) C(14) C(19) 82.80(14)
C(14) C(9) C(13) C(23) 178.35(11)
C(13) C(9) C(20) C(27) -0.22(18)
C(20) C(9) C(13) C(23) 0.31(18)
C(14) C(9) C(20) C(27) -178.34(11)
C(20) C(9) C(14) N(1) 137.50(11)
C(20) C(9) C(14) C(19) -99.17(13)
O(2) C(11) C(19) N(7) 60.99(12)
O(2) C(11) C(19) C(12) 178.52(10)
O(2) C(11) C(19) C(14) -54.16(12)
O(5) C(11) C(19) N(7) -119.77(12)
O(5) C(11) C(19) C(12) -2.24(16)
O(5) C(11) C(19) C(14) 125.08(12)
C(9) C(13) C(23) C(24) -0.10(19)
N(1) C(14) C(19) N(7) -172.86(9)
N(1) C(14) C(19) C(11) -59.13(12)
N(1) C(14) C(19) C(12) 65.76(13)
C(9) C(14) C(19) N(7) 59.94(12)
C(9) C(14) C(19) C(11) 173.67(9)
C(9) C(14) C(19) C(12) -61.44(14)
C(9) C(20) C(27) C(24) -0.07(17)
C(13) C(23) C(24) C(27) -0.2(2)
C(23) C(24) C(27) C(20) 0.3(2)
